data_4115958
loop_
_publ_author_name
'Shu-Yan Yu'
'Takahiro Kusukawa'
'Kumar Biradha'
'Makoto Fujita'

_publ_section_title
;
 Hydrophobic Assembling of a Coordination Nanobowl into a Dimeric Capsule
 Which Can Accommodate up to Six Large Organic Molecules
;
_journal_name_full 'Journal of the American Chemical Society'
_journal_page_first 2665
_journal_page_last 2666
_journal_paper_doi 10.1021/ja994014k
_journal_volume 122
_journal_year 2000
_chemical_formula_sum 'C120 H124 N48 O36 Pd6'
_chemical_formula_weight 3453.07
_chemical_name_systematic
; 

 ? 

;
_space_group_IT_number 2
_symmetry_cell_setting triclinic
_symmetry_space_group_name_Hall '-P 1'
_symmetry_space_group_name_H-M 'P -1'
_atom_sites_solution_hydrogens geom
_atom_sites_solution_primary direct
_atom_sites_solution_secondary difmap
_audit_creation_method SHELXL-97
_cell_angle_alpha 83.098(11)
_cell_angle_beta 73.547(11)
_cell_angle_gamma 74.541(11)
_cell_formula_units_Z 2
_cell_length_a 21.048(11)
_cell_length_b 21.230(11)
_cell_length_c 24.507(12)
_cell_measurement_temperature 293(2)
_cell_volume 10111(9)
_computing_cell_refinement 'Bruker SMART'
_computing_data_collection 'Bruker SMART'
_computing_data_reduction 'Bruker SHELXTL'
_computing_molecular_graphics 'Bruker SHELXTL'
_computing_publication_material 'Bruker SHELXTL'
_computing_structure_refinement 'SHELXL-97 (Sheldrick, 1997)'
_computing_structure_solution 'SHELXS-97 (Sheldrick, 1990)'
_diffrn_ambient_temperature 293(2)
_diffrn_measured_fraction_theta_full 0.833
_diffrn_measured_fraction_theta_max 0.833
_diffrn_measurement_device_type 'CCD area detector'
_diffrn_measurement_method 'phi and omega scans'
_diffrn_radiation_monochromator graphite
_diffrn_radiation_source 'fine-focus sealed tube'
_diffrn_radiation_type MoK\a
_diffrn_radiation_wavelength 0.71073
_diffrn_reflns_av_R_equivalents 0.0306
_diffrn_reflns_av_sigmaI/netI 0.1338
_diffrn_reflns_limit_h_max 18
_diffrn_reflns_limit_h_min -26
_diffrn_reflns_limit_k_max 24
_diffrn_reflns_limit_k_min -27
_diffrn_reflns_limit_l_max 28
_diffrn_reflns_limit_l_min -28
_diffrn_reflns_number 51185
_diffrn_reflns_theta_full 27.98
_diffrn_reflns_theta_max 27.98
_diffrn_reflns_theta_min 1.25
_exptl_absorpt_coefficient_mu 0.588
_exptl_absorpt_correction_type none
_exptl_crystal_density_diffrn 1.134
_exptl_crystal_F_000 3488
_refine_diff_density_max 1.109
_refine_diff_density_min -0.618
_refine_diff_density_rms 0.161
_refine_ls_extinction_method none
_refine_ls_goodness_of_fit_ref 1.374
_refine_ls_hydrogen_treatment mixed
_refine_ls_matrix_type full
_refine_ls_number_parameters 895
_refine_ls_number_reflns 40596
_refine_ls_number_restraints 0
_refine_ls_restrained_S_all 1.374
_refine_ls_R_factor_all 0.2747
_refine_ls_R_factor_gt 0.1180
_refine_ls_shift/su_max 0.970
_refine_ls_shift/su_mean 0.043
_refine_ls_structure_factor_coef Fsqd
_refine_ls_weighting_details 'calc w=1/[\s^2^(Fo^2^)+(0.1000P)^2^+0.0000P] where P=(Fo^2^+2Fc^2^)/3'
_refine_ls_weighting_scheme calc
_refine_ls_wR_factor_gt 0.3124
_refine_ls_wR_factor_ref 0.3513
_reflns_number_gt 11192
_reflns_number_total 40596
_reflns_threshold_expression >2sigma(I)
_cod_data_source_file ja994014k_3.cif
_cod_data_source_block yu1
_cod_database_code 4115958

loop_
_symmetry_equiv_pos_as_xyz
'x, y, z'
'-x, -y, -z'

loop_
_atom_site_label
_atom_site_type_symbol
_atom_site_fract_x
_atom_site_fract_y
_atom_site_fract_z
_atom_site_U_iso_or_equiv
_atom_site_adp_type
_atom_site_occupancy
_atom_site_symmetry_multiplicity
_atom_site_calc_flag
_atom_site_refinement_flags
Pd1 Pd 0.54742(5) 0.37054(5) 0.36415(4) 0.0920(3) Uani 1 1 d .
Pd2 Pd 0.32089(5) 0.62794(5) 0.00347(4) 0.1022(4) Uani 1 1 d .
Pd3 Pd 0.06210(6) 0.81605(5) 0.65583(5) 0.1136(4) Uani 1 1 d .
Pd4 Pd 0.17678(6) 0.36117(5) 0.02017(5) 0.1208(4) Uani 1 1 d .
Pd5 Pd 0.25409(6) 0.89455(5) 0.38661(5) 0.1097(4) Uani 1 1 d .
Pd6 Pd -0.20802(7) 0.91139(7) 0.22344(6) 0.1438(5) Uani 1 1 d .
N1 N 0.3435(5) 0.4015(4) 0.1399(4) 0.088(3) Uiso 1 1 d .
N2 N 0.4189(4) 0.3994(4) 0.1966(4) 0.085(3) Uiso 1 1 d .
N3 N 0.0910(5) 0.4032(5) 0.0806(4) 0.108(3) Uiso 1 1 d .
N4 N 0.1066(5) 0.7166(5) 0.6444(5) 0.104(3) Uiso 1 1 d .
N5 N 0.4581(5) 0.3857(5) 0.4272(4) 0.098(3) Uiso 1 1 d .
N6 N 0.2429(4) 0.6555(4) 0.4917(4) 0.078(2) Uiso 1 1 d .
N7 N -0.0189(5) 0.8099(5) 0.6236(5) 0.104(3) Uiso 1 1 d .
N8 N 0.5120(5) 0.3130(4) 0.3248(4) 0.090(3) Uiso 1 1 d .
N9 N 0.2330(5) 0.6787(4) 0.0590(4) 0.083(3) Uiso 1 1 d .
N10 N 0.3760(5) 0.3058(4) 0.1988(4) 0.094(3) Uiso 1 1 d .
N11 N 0.3284(5) 0.5736(4) 0.4378(4) 0.086(3) Uiso 1 1 d .
N12 N -0.1971(6) 0.8148(5) 0.2253(5) 0.120(4) Uiso 1 1 d .
N13 N -0.0013(5) 0.6918(4) 0.1643(4) 0.095(3) Uiso 1 1 d .
N14 N 0.0692(5) 0.5914(5) 0.1281(4) 0.099(3) Uiso 1 1 d .
N15 N 0.2232(5) 0.3126(5) 0.0820(4) 0.110(3) Uiso 1 1 d .
N16 N 0.2997(5) 0.7975(5) 0.3686(4) 0.099(3) Uiso 1 1 d .
N17 N 0.3623(5) 0.5858(5) 0.0708(4) 0.097(3) Uiso 1 1 d .
N18 N -0.0577(6) 0.8877(5) 0.3785(5) 0.124(4) Uiso 1 1 d .
N19 N -0.0076(5) 0.8554(4) 0.4563(4) 0.093(3) Uiso 1 1 d .
N20 N -0.2267(8) 0.9094(7) 0.3096(6) 0.164(5) Uiso 1 1 d .
N21 N 0.2646(5) 0.5461(4) 0.5303(4) 0.085(3) Uiso 1 1 d .
N22 N 0.1748(5) 0.8950(4) 0.3523(4) 0.096(3) Uiso 1 1 d .
N23 N 0.5869(6) 0.4280(5) 0.4013(4) 0.114(3) Uiso 1 1 d .
N24 N 0.4063(6) 0.5792(6) -0.0536(5) 0.135(4) Uiso 1 1 d .
N25 N 0.1391(7) 0.8277(7) 0.6873(6) 0.161(5) Uiso 1 1 d .
N26 N 0.2109(7) 0.9901(6) 0.4052(5) 0.145(4) Uiso 1 1 d .
N27 N 0.6393(6) 0.3614(6) 0.2997(5) 0.131(4) Uiso 1 1 d .
N28 N 0.0219(7) 0.9155(6) 0.6642(5) 0.146(4) Uiso 1 1 d .
N29 N 0.2566(7) 0.3219(6) -0.0421(6) 0.151(4) Uiso 1 1 d .
N30 N -0.0490(5) 0.6018(5) 0.1726(4) 0.095(3) Uiso 1 1 d .
N31 N 0.3313(7) 0.8967(6) 0.4207(5) 0.149(4) Uiso 1 1 d .
N32 N -0.1251(6) 0.8573(5) 0.4709(5) 0.116(3) Uiso 1 1 d .
N33 N 0.1311(6) 0.4098(6) -0.0414(5) 0.131(4) Uiso 1 1 d .
N34 N 0.2839(6) 0.6676(6) -0.0655(5) 0.136(4) Uiso 1 1 d .
N35 N -0.1951(8) 0.9160(8) 0.1395(6) 0.176(5) Uiso 1 1 d .
N36 N -0.2162(9) 1.0131(8) 0.2139(8) 0.203(6) Uiso 1 1 d .
C1 C 0.1802(6) 0.6508(5) 0.0799(5) 0.088(3) Uiso 1 1 d .
C2 C 0.1488(6) 0.6964(5) 0.5943(5) 0.082(3) Uiso 1 1 d .
C3 C 0.3828(5) 0.4303(5) 0.1578(4) 0.078(3) Uiso 1 1 d .
C4 C 0.1804(6) 0.6303(5) 0.5885(5) 0.082(3) Uiso 1 1 d .
C5 C -0.0649(7) 0.8482(6) 0.4875(5) 0.098(4) Uiso 1 1 d .
C6 C 0.3131(6) 0.6848(5) 0.3991(5) 0.080(3) Uiso 1 1 d .
C7 C 0.3622(7) 0.6652(6) 0.3500(6) 0.104(4) Uiso 1 1 d .
C8 C 0.3892(6) 0.4955(5) 0.1350(5) 0.085(3) Uiso 1 1 d .
C9 C 0.0845(6) 0.4663(6) 0.0962(5) 0.096(4) Uiso 1 1 d .
C10 C 0.4142(6) 0.4468(5) 0.4313(5) 0.085(3) Uiso 1 1 d .
C11 C 0.2965(6) 0.3087(6) 0.1400(5) 0.099(4) Uiso 1 1 d .
C12 C 0.2816(6) 0.7497(6) 0.4081(5) 0.090(3) Uiso 1 1 d .
C13 C 0.2305(5) 0.6105(5) 0.5337(5) 0.080(3) Uiso 1 1 d .
C14 C 0.4460(7) 0.3353(6) 0.4682(6) 0.113(4) Uiso 1 1 d .
C15 C 0.3575(6) 0.4618(5) 0.4775(5) 0.079(3) Uiso 1 1 d .
C16 C 0.3414(6) 0.3426(6) 0.1606(5) 0.093(4) Uiso 1 1 d .
C17 C 0.3546(6) 0.5266(5) 0.0934(5) 0.082(3) Uiso 1 1 d .
C18 C 0.0593(6) 0.6559(5) 0.1378(5) 0.084(3) Uiso 1 1 d .
C19 C 0.4497(6) 0.3045(6) 0.2586(5) 0.091(3) Uiso 1 1 d .
C20 C 0.2900(8) 0.2464(8) 0.1664(7) 0.141(5) Uiso 1 1 d .
C21 C 0.1189(6) 0.6857(5) 0.1147(5) 0.085(3) Uiso 1 1 d .
C22 C 0.2631(6) 0.3429(6) 0.0994(5) 0.092(3) Uiso 1 1 d .
C23 C 0.4272(7) 0.5296(6) 0.1567(5) 0.107(4) Uiso 1 1 d .
C24 C 0.3139(6) 0.5301(5) 0.4825(5) 0.083(3) Uiso 1 1 d .
C25 C -0.0165(6) 0.8302(6) 0.5695(5) 0.099(4) Uiso 1 1 d .
C26 C 0.3974(7) 0.6213(6) 0.0903(6) 0.111(4) Uiso 1 1 d .
C27 C 0.0715(7) 0.6747(7) 0.3943(6) 0.118(4) Uiso 1 1 d .
C28 C 0.2923(6) 0.6340(5) 0.4462(5) 0.076(3) Uiso 1 1 d .
C29 C -0.2485(9) 0.7880(8) 0.2453(7) 0.142(5) Uiso 1 1 d .
C30 C 0.0252(6) 0.4956(6) 0.1299(5) 0.090(3) Uiso 1 1 d .
C31 C -0.0325(9) 0.6002(8) 0.3689(8) 0.271(12) Uiso 1 1 d G
C32 C -0.0934(12) 0.5817(8) 0.3779(8) 0.367(19) Uiso 1 1 d G
C33 C -0.1538(8) 0.6291(13) 0.3790(7) 0.228(9) Uiso 1 1 d G
C34 C -0.1533(7) 0.6949(11) 0.3712(10) 0.46(3) Uiso 1 1 d G
C35 C -0.0924(11) 0.7134(6) 0.3622(9) 0.48(3) Uiso 1 1 d G
C36 C -0.0320(7) 0.6661(9) 0.3610(6) 0.145(5) Uiso 1 1 d G
C37 C 0.0129(6) 0.5658(6) 0.1445(5) 0.089(3) Uiso 1 1 d .
C38 C 0.3465(8) 0.7823(7) 0.3209(6) 0.121(4) Uiso 1 1 d .
C39 C 0.2011(7) 0.5119(6) 0.2658(6) 0.105(4) Uiso 1 1 d .
C40 C -0.1246(7) 0.7066(6) 0.2058(5) 0.107(4) Uiso 1 1 d .
C41 C 0.0949(7) 0.6749(7) 0.6903(6) 0.115(4) Uiso 1 1 d .
C42 C 0.5169(7) 0.2494(7) 0.3422(6) 0.119(4) Uiso 1 1 d .
C43 C 0.2298(7) 0.7381(7) 0.0705(6) 0.110(4) Uiso 1 1 d .
C44 C 0.1127(7) 0.7465(6) 0.1283(5) 0.107(4) Uiso 1 1 d .
C45 C 0.2409(7) 0.5013(7) 0.3020(6) 0.118(4) Uiso 1 1 d .
C46 C 0.4528(7) 0.2398(7) 0.2737(6) 0.120(4) Uiso 1 1 d .
C47 C 0.1698(8) 0.7742(7) 0.1090(6) 0.127(5) Uiso 1 1 d .
C48 C 0.3861(8) 0.3483(7) 0.5184(6) 0.133(5) Uiso 1 1 d .
C49 C -0.0036(7) 0.8725(6) 0.4036(6) 0.099(4) Uiso 1 1 d .
C50 C -0.0717(7) 0.8280(6) 0.5465(6) 0.100(4) Uiso 1 1 d .
C51 C -0.1268(9) 0.8088(8) 0.5814(7) 0.140(5) Uiso 1 1 d .
C52 C 0.1673(6) 0.5838(5) 0.6330(5) 0.088(3) Uiso 1 1 d .
C53 C 0.3413(7) 0.4145(7) 0.5231(6) 0.124(5) Uiso 1 1 d .
C54 C -0.1252(8) 0.7862(7) 0.6373(7) 0.138(5) Uiso 1 1 d .
C55 C -0.0709(8) 0.7880(7) 0.6606(6) 0.126(5) Uiso 1 1 d .
C56 C 0.4784(6) 0.3407(5) 0.2839(5) 0.089(3) Uiso 1 1 d .
C57 C -0.1670(8) 0.9004(7) 0.3322(7) 0.141(5) Uiso 1 1 d .
C58 C -0.2423(10) 0.7151(9) 0.2512(7) 0.162(6) Uiso 1 1 d .
C59 C -0.0327(7) 0.4655(6) 0.1531(5) 0.108(4) Uiso 1 1 d .
C60 C 0.0302(8) 0.6884(7) 0.3511(7) 0.127(5) Uiso 1 1 d .
C61 C 0.2468(9) 0.6042(8) 0.2185(7) 0.150(6) Uiso 1 1 d .
C62 C -0.1152(8) 0.8767(7) 0.4167(7) 0.118(4) Uiso 1 1 d .
C63 C 0.1193(9) 0.7364(8) 0.2856(7) 0.145(5) Uiso 1 1 d .
C64 C 0.2852(8) 0.5456(8) 0.2977(7) 0.140(5) Uiso 1 1 d .
C65 C 0.4133(6) 0.3405(6) 0.2140(5) 0.090(3) Uiso 1 1 d .
C66 C 0.2015(8) 0.5639(7) 0.2235(6) 0.131(5) Uiso 1 1 d .
C67 C 0.4303(7) 0.5924(7) 0.1348(6) 0.113(4) Uiso 1 1 d .
C68 C -0.0535(6) 0.6635(6) 0.1799(5) 0.095(4) Uiso 1 1 d .
C69 C 0.3819(8) 0.7142(8) 0.3076(6) 0.133(5) Uiso 1 1 d .
C70 C 0.2133(9) 0.2524(9) 0.1014(7) 0.157(6) Uiso 1 1 d .
C71 C 0.0554(9) 0.7195(8) 0.2999(7) 0.139(5) Uiso 1 1 d .
C72 C 0.2861(9) 0.5953(8) 0.2553(8) 0.150(6) Uiso 1 1 d .
C73 C 0.4861(7) 0.2091(7) 0.3192(6) 0.124(5) Uiso 1 1 d .
C74 C -0.1331(7) 0.7735(7) 0.2053(5) 0.107(4) Uiso 1 1 d .
C75 C 0.1336(8) 0.6974(7) 0.3767(7) 0.128(5) Uiso 1 1 d .
C76 C 0.1539(9) 0.7288(8) 0.3222(8) 0.144(5) Uiso 1 1 d .
C77 C 0.1242(7) 0.6075(7) 0.6836(6) 0.111(4) Uiso 1 1 d .
C78 C -0.2902(12) 0.9118(10) 0.3433(10) 0.201(8) Uiso 1 1 d .
C79 C -0.2406(11) 0.8883(9) 0.4292(8) 0.175(7) Uiso 1 1 d .
C80 C -0.1780(9) 0.6735(8) 0.2286(7) 0.141(5) Uiso 1 1 d .
C81 C -0.1795(8) 0.8902(7) 0.3920(7) 0.130(5) Uiso 1 1 d .
C82 C 0.2417(9) 0.2162(8) 0.1464(8) 0.162(6) Uiso 1 1 d .
C83 C -0.2965(13) 0.9036(11) 0.4065(11) 0.216(9) Uiso 1 1 d .
C84 C 0.0616(7) 0.8878(6) 0.3624(6) 0.104(4) Uiso 1 1 d .
C85 C 0.1179(6) 0.8849(5) 0.3839(5) 0.090(3) Uiso 1 1 d .
C86 C 0.0335(7) 0.3753(6) 0.1038(6) 0.107(4) Uiso 1 1 d .
C87 C 0.1862(8) 0.9078(7) 0.2947(7) 0.136(5) Uiso 1 1 d .
C88 C 0.0689(8) 0.9026(7) 0.3008(6) 0.120(4) Uiso 1 1 d .
C89 C 0.1844(7) 0.4357(9) 0.3842(9) 0.268(12) Uiso 1 1 d G
C90 C 0.1884(10) 0.3831(11) 0.4238(7) 0.315(15) Uiso 1 1 d G
C91 C 0.2513(14) 0.3407(7) 0.4241(7) 0.227(9) Uiso 1 1 d G
C92 C 0.3103(9) 0.3510(8) 0.3848(9) 0.267(12) Uiso 1 1 d G
C93 C 0.3063(7) 0.4036(10) 0.3452(7) 0.255(11) Uiso 1 1 d G
C94 C 0.2434(11) 0.4460(6) 0.3449(6) 0.154(6) Uiso 1 1 d G
C95 C 0.1330(9) 0.9109(7) 0.2655(7) 0.140(5) Uiso 1 1 d .
C96 C 0.1345(9) 0.3662(5) 0.2515(6) 0.290(13) Uiso 1 1 d G
C97 C 0.0648(8) 0.3944(8) 0.2616(6) 0.168(6) Uiso 1 1 d G
C98 C 0.0392(5) 0.4598(9) 0.2746(6) 0.221(9) Uiso 1 1 d G
C99 C 0.0832(8) 0.4971(5) 0.2775(6) 0.243(10) Uiso 1 1 d G
C100 C 0.1529(7) 0.4689(7) 0.2674(5) 0.125(5) Uiso 1 1 d G
C101 C 0.1785(5) 0.4034(8) 0.2544(6) 0.231(10) Uiso 1 1 d G
C102 C -0.0225(7) 0.4016(7) 0.1377(6) 0.114(4) Uiso 1 1 d .
C103 C 0.6501(10) 0.4420(9) 0.3631(8) 0.166(6) Uiso 1 1 d .
C104 C 0.6846(9) 0.3925(9) 0.3189(8) 0.164(6) Uiso 1 1 d .
C105 C 0.1804(13) 0.4016(11) -0.0998(10) 0.213(9) Uiso 1 1 d .
C106 C 0.4006(12) 0.6046(10) -0.1138(9) 0.194(8) Uiso 1 1 d .
C107 C 0.2576(12) 1.0179(11) 0.4279(9) 0.207(8) Uiso 1 1 d .
C108 C 0.0670(14) 0.9407(12) 0.6933(10) 0.221(9) Uiso 1 1 d .
C109 C 0.1245(14) 0.8990(14) 0.7014(11) 0.239(10) Uiso 1 1 d .
C110 C 0.2387(14) 0.3407(13) -0.0987(11) 0.246(10) Uiso 1 1 d .
C111 C 0.3321(15) 0.6419(13) -0.1159(12) 0.252(11) Uiso 1 1 d .
C112 C 0.3076(13) 0.9649(12) 0.4491(10) 0.221(9) Uiso 1 1 d .
C113 C -0.2227(16) 1.0335(15) 0.1550(14) 0.278(13) Uiso 1 1 d .
C114 C 0.0187(10) 0.5767(9) 0.5567(8) 0.155(6) Uiso 1 1 d .
C115 C 0.0512(8) 0.6411(7) 0.4503(6) 0.112(4) Uiso 1 1 d .
C116 C 0.0186(14) 0.6480(13) 0.5590(12) 0.111(8) Uiso 0.50 1 d P
C117 C 0.0387(12) 0.6749(11) 0.5044(10) 0.089(7) Uiso 0.50 1 d P
C118 C 0.1142(14) 0.5779(13) 0.4533(11) 0.111(8) Uiso 0.50 1 d P
C119 C -0.0062(15) 0.6621(13) 0.4833(12) 0.112(8) Uiso 0.50 1 d P
C120 C 0.0327(18) 0.5729(16) 0.4562(15) 0.152(11) Uiso 0.50 1 d P
C121 C 0.0941(16) 0.5481(15) 0.5093(14) 0.135(10) Uiso 0.50 1 d P
C122 C 0.0114(17) 0.5431(16) 0.5189(15) 0.151(12) Uiso 0.50 1 d P
C123 C -0.018(2) 0.627(2) 0.5419(17) 0.167(13) Uiso 0.50 1 d P
C124 C -0.1829(17) 0.9792(17) 0.1141(14) 0.296(14) Uiso 1 1 d .
O1 O 0.5082(9) 0.5863(8) 0.4027(7) 0.248(7) Uiso 1 1 d .
O2 O 0.5572(7) 0.4793(6) 0.2375(5) 0.176(4) Uiso 1 1 d .
O3 O 0.4968(7) 0.5799(8) 0.2530(6) 0.209(5) Uiso 1 1 d .
O4 O 0.4666(8) 0.5015(7) 0.3036(7) 0.213(6) Uiso 1 1 d .
O5 O 0.4863(13) 0.5435(11) 0.4712(10) 0.356(11) Uiso 1 1 d .
O6 O 0.4304(8) 0.6345(8) 0.4752(6) 0.220(6) Uiso 1 1 d .
N001 N 0.5126(10) 0.5195(10) 0.2684(8) 0.180(6) Uiso 1 1 d .
O7 O 0.1606(5) 0.8460(5) 0.5208(4) 0.156(4) Uiso 1 1 d .
O8 O 0.2425(6) 0.4948(6) 0.0186(5) 0.179(4) Uiso 1 1 d .
N N -0.0390(19) 0.9055(18) 0.1601(16) 0.395(18) Uiso 1 1 d .
O9 O -0.0322(8) 0.8771(8) 0.2093(7) 0.227(6) Uiso 1 1 d .
C001 C 0.5224(11) 0.6293(13) -0.0307(10) 0.189(8) Uiso 1 1 d .
C002 C 0.1385(9) 1.0591(8) 0.3158(8) 0.157(6) Uiso 1 1 d .
C003 C 0.5362(10) 0.5750(10) -0.0068(8) 0.167(7) Uiso 1 1 d .
C004 C 0.378(2) 0.686(2) 0.5093(17) 0.37(2) Uiso 1 1 d .
C005 C -0.0628(19) 0.7587(17) 0.7863(15) 0.312(18) Uiso 1 1 d .
C006 C 0.2725(10) 0.4334(9) 0.6763(8) 0.167(7) Uiso 1 1 d .
C007 C 0.2305(11) 0.4584(10) 0.7199(10) 0.178(7) Uiso 1 1 d .
C008 C 0.2340(15) 1.0589(12) 0.2881(11) 0.236(11) Uiso 1 1 d .
C009 C 0.2908(15) 0.4387(13) 0.7502(11) 0.256(11) Uiso 1 1 d .
C010 C -0.0214(19) 1.0225(11) 0.4550(11) 0.211(9) Uiso 1 1 d .
C011 C 0.0976(10) 0.9810(9) 0.5357(9) 0.167(7) Uiso 1 1 d .
C012 C -0.1294(13) 0.4417(11) 0.0340(10) 0.214(9) Uiso 1 1 d .
O11 O 0.6846(10) 0.2269(10) 0.2417(8) 0.308(9) Uiso 1 1 d .
C013 C -0.0098(11) 0.3709(11) -0.0164(9) 0.190(8) Uiso 1 1 d .
O12 O -0.0453(9) 0.9554(9) 0.2062(7) 0.247(7) Uiso 1 1 d .
C014 C 0.3042(15) 1.1605(13) 0.4173(11) 0.247(11) Uiso 1 1 d .
O13 O 0.0330(9) 0.9127(8) 0.1703(7) 0.238(6) Uiso 1 1 d .
C015 C 0.2876(18) 0.7615(16) 0.5971(14) 0.293(14) Uiso 1 1 d .
C016 C 0.1258(19) 1.0819(15) 0.2476(13) 0.283(13) Uiso 1 1 d .
C017 C 0.5622(14) 0.6539(14) -0.0062(12) 0.251(11) Uiso 1 1 d .
C018 C 0.0372(13) 0.3087(13) -0.0370(11) 0.242(10) Uiso 1 1 d .
C019 C 0.6450(19) 0.5700(17) 0.0586(16) 0.330(17) Uiso 1 1 d .
O15 O 0.185(2) 0.734(2) 0.7937(19) 0.64(3) Uiso 1 1 d .
O16 O -0.0547(13) 0.8388(12) 0.0702(11) 0.391(13) Uiso 1 1 d .
O17 O 0.3858(18) 0.7644(17) -0.0005(16) 0.52(2) Uiso 1 1 d .
N002 N 0.539(5) 0.818(5) 0.276(5) 1.18(9) Uiso 1 1 d .
C021 C -0.136(3) 0.376(3) 0.105(3) 0.63(4) Uiso 1 1 d .
C022 C -0.0449(18) 0.7905(17) 0.8766(16) 0.350(17) Uiso 1 1 d .
C023 C 0.4989(13) 0.6772(13) -0.0652(11) 0.235(10) Uiso 1 1 d .
C024 C -0.0510(14) 0.4341(12) 0.0052(10) 0.221(9) Uiso 1 1 d .
C025 C 0.2058(13) 0.4947(12) 0.7659(11) 0.227(9) Uiso 1 1 d .
O19 O 0.6244(19) 0.5635(17) 0.1693(16) 0.53(2) Uiso 1 1 d .
O20 O 0.437(3) 0.769(3) 0.158(2) 0.73(3) Uiso 1 1 d .
C026 C 0.0356(17) 1.0137(11) 0.4617(11) 0.187(8) Uiso 1 1 d .
C027 C 0.0699(16) 0.9961(15) 0.4954(19) 0.251(12) Uiso 1 1 d .
C028 C 0.062(3) 1.065(2) 0.221(2) 0.47(3) Uiso 1 1 d .
O23 O 0.3162(17) 1.1502(16) 0.2943(14) 0.480(17) Uiso 1 1 d .
C029 C 0.3703(18) 0.7645(16) 0.5727(14) 0.311(15) Uiso 1 1 d .
C030 C 0.408(3) 1.108(2) 0.329(2) 0.50(3) Uiso 1 1 d .
C031 C -0.0291(13) 0.7697(12) 0.7993(11) 0.207(10) Uiso 1 1 d .
C032 C 0.3606(19) 1.1329(16) 0.4399(15) 0.322(16) Uiso 1 1 d .
C033 C 0.1855(18) 1.0723(13) 0.2649(13) 0.246(11) Uiso 1 1 d .
C034 C 0.4161(19) 0.3342(18) 0.6720(15) 0.359(18) Uiso 1 1 d .
C035 C 0.288(2) 0.803(2) 0.547(2) 0.42(2) Uiso 1 1 d .
C036 C 0.253(3) 0.909(3) 0.329(3) 0.60(4) Uiso 1 1 d .
C038 C 0.601(2) 0.5789(19) 0.0272(16) 0.334(17) Uiso 1 1 d .
O26 O 0.212(2) 0.548(2) 0.8253(19) 0.60(2) Uiso 1 1 d .
C039 C 0.4227(14) 0.7607(13) 0.4475(11) 0.258(11) Uiso 1 1 d .

loop_
_atom_site_aniso_label
_atom_site_aniso_U_11
_atom_site_aniso_U_22
_atom_site_aniso_U_33
_atom_site_aniso_U_23
_atom_site_aniso_U_13
_atom_site_aniso_U_12
Pd1 0.0906(7) 0.1019(7) 0.0904(7) -0.0075(5) -0.0441(6) -0.0120(6)
Pd2 0.0992(8) 0.1186(8) 0.0798(7) 0.0103(6) -0.0235(6) -0.0182(6)
Pd3 0.1229(9) 0.1055(8) 0.1064(8) -0.0204(6) -0.0362(7) -0.0043(7)
Pd4 0.1280(10) 0.1110(8) 0.1503(10) -0.0279(7) -0.0863(8) -0.0114(7)
Pd5 0.1229(9) 0.0799(7) 0.1323(10) 0.0072(6) -0.0419(8) -0.0312(6)
Pd6 0.1338(11) 0.1451(11) 0.1539(12) -0.0385(9) -0.0704(9) 0.0125(8)

loop_
_atom_type_symbol
_atom_type_description
_atom_type_scat_dispersion_real
_atom_type_scat_dispersion_imag
_atom_type_scat_source
C C 0.0033 0.0016 'International Tables Vol C Tables 4.2.6.8 and 6.1.1.4'
H H 0.0000 0.0000 'International Tables Vol C Tables 4.2.6.8 and 6.1.1.4'
N N 0.0061 0.0033 'International Tables Vol C Tables 4.2.6.8 and 6.1.1.4'
Pd Pd -0.9988 1.0072 'International Tables Vol C Tables 4.2.6.8 and 6.1.1.4'
O O 0.0106 0.0060 'International Tables Vol C Tables 4.2.6.8 and 6.1.1.4'

loop_
_geom_angle_atom_site_label_1
_geom_angle_atom_site_label_2
_geom_angle_atom_site_label_3
_geom_angle
_geom_angle_site_symmetry_1
_geom_angle_site_symmetry_3
N8 Pd1 N5 90.1(4) . .
N8 Pd1 N23 177.7(4) . .
N5 Pd1 N23 92.2(4) . .
N8 Pd1 N27 92.8(4) . .
N5 Pd1 N27 176.3(4) . .
N23 Pd1 N27 84.8(4) . .
N24 Pd2 N34 86.9(5) . .
N24 Pd2 N9 178.1(4) . .
N34 Pd2 N9 91.2(4) . .
N24 Pd2 N17 90.6(4) . .
N34 Pd2 N17 177.5(5) . .
N9 Pd2 N17 91.3(4) . .
N25 Pd3 N28 86.3(5) . .
N25 Pd3 N4 92.6(5) . .
N28 Pd3 N4 177.3(5) . .
N25 Pd3 N7 176.7(5) . .
N28 Pd3 N7 90.5(5) . .
N4 Pd3 N7 90.6(4) . .
N29 Pd4 N33 87.7(5) . .
N29 Pd4 N3 176.4(5) . .
N33 Pd4 N3 88.8(4) . .
N29 Pd4 N15 92.2(5) . .
N33 Pd4 N15 179.6(5) . .
N3 Pd4 N15 91.3(4) . .
C036 Pd5 N31 127(3) . .
C036 Pd5 N26 91(2) . .
N31 Pd5 N26 89.1(5) . .
C036 Pd5 N16 90(2) . .
N31 Pd5 N16 89.5(5) . .
N26 Pd5 N16 178.6(5) . .
C036 Pd5 N22 53(3) . .
N31 Pd5 N22 178.5(5) . .
N26 Pd5 N22 89.4(5) . .
N16 Pd5 N22 92.0(4) . .
N35 Pd6 N12 90.0(5) . .
N35 Pd6 N20 176.9(6) . .
N12 Pd6 N20 91.1(5) . .
N35 Pd6 N36 85.4(7) . .
N12 Pd6 N36 175.2(6) . .
N20 Pd6 N36 93.6(6) . .
C16 N1 C3 116.7(10) . .
C65 N2 C3 116.0(10) . .
C9 N3 C86 117.1(11) . .
C9 N3 Pd4 118.2(8) . .
C86 N3 Pd4 124.3(9) . .
C2 N4 C41 122.1(11) . .
C2 N4 Pd3 120.2(8) . .
C41 N4 Pd3 117.6(9) . .
C10 N5 C14 121.3(11) . .
C10 N5 Pd1 119.2(8) . .
C14 N5 Pd1 119.2(9) . .
C28 N6 C13 115.5(9) . .
C25 N7 C55 125.2(12) . .
C25 N7 Pd3 117.9(9) . .
C55 N7 Pd3 116.9(9) . .
C42 N8 C56 120.7(10) . .
C42 N8 Pd1 119.8(9) . .
C56 N8 Pd1 119.3(8) . .
C43 N9 C1 122.0(10) . .
C43 N9 Pd2 118.6(8) . .
C1 N9 Pd2 119.3(8) . .
C65 N10 C16 110.5(10) . .
C28 N11 C24 114.9(9) . .
C29 N12 C74 117.3(13) . .
C29 N12 Pd6 122.4(11) . .
C74 N12 Pd6 120.3(9) . .
C18 N13 C68 117.7(10) . .
C18 N14 C37 117.2(10) . .
C70 N15 C22 124.8(12) . .
C70 N15 Pd4 117.9(10) . .
C22 N15 Pd4 117.2(8) . .
C38 N16 C12 120.6(11) . .
C38 N16 Pd5 120.4(9) . .
C12 N16 Pd5 119.0(8) . .
C17 N17 C26 123.1(10) . .
C17 N17 Pd2 119.9(8) . .
C26 N17 Pd2 117.1(8) . .
C62 N18 C49 110.4(12) . .
C5 N19 C49 117.5(12) . .
C78 N20 C57 123.0(17) . .
C78 N20 Pd6 120.5(15) . .
C57 N20 Pd6 116.4(12) . .
C24 N21 C13 116.0(9) . .
C85 N22 C036 164(3) . .
C85 N22 C87 122.6(12) . .
C036 N22 C87 73(2) . .
C85 N22 Pd5 121.2(9) . .
C036 N22 Pd5 43(2) . .
C87 N22 Pd5 116.2(10) . .
C103 N23 Pd1 111.8(9) . .
C106 N24 Pd2 108.1(11) . .
C109 N25 Pd3 108.9(14) . .
C107 N26 Pd5 110.6(12) . .
C104 N27 Pd1 107.8(10) . .
C108 N28 Pd3 107.4(12) . .
C110 N29 Pd4 108.9(13) . .
C68 N30 C37 117.1(10) . .
C112 N31 Pd5 104.6(12) . .
C62 N32 C5 110.0(12) . .
C105 N33 Pd4 111.1(12) . .
C111 N34 Pd2 109.0(14) . .
C124 N35 Pd6 111.0(16) . .
C113 N36 Pd6 106.5(15) . .
N9 C1 C21 120.3(10) . .
N4 C2 C4 119.2(10) . .
N1 C3 N2 121.9(10) . .
N1 C3 C8 119.4(10) . .
N2 C3 C8 118.6(10) . .
C2 C4 C52 121.9(10) . .
C2 C4 C13 117.6(10) . .
C52 C4 C13 120.5(10) . .
N19 C5 N32 126.9(12) . .
N19 C5 C50 119.7(13) . .
N32 C5 C50 113.4(12) . .
C7 C6 C12 121.8(11) . .
C7 C6 C28 120.1(11) . .
C12 C6 C28 118.1(10) . .
C6 C7 C69 118.7(12) . .
C17 C8 C23 120.4(10) . .
C17 C8 C3 119.1(10) . .
C23 C8 C3 120.4(11) . .
C30 C9 N3 117.1(11) . .
N5 C10 C15 121.3(10) . .
C22 C11 C20 125.6(12) . .
C22 C11 C16 117.7(11) . .
C20 C11 C16 116.6(12) . .
N16 C12 C6 120.9(11) . .
N6 C13 N21 123.3(10) . .
N6 C13 C4 119.9(10) . .
N21 C13 C4 116.7(10) . .
N5 C14 C48 119.8(12) . .
C10 C15 C53 122.1(11) . .
C10 C15 C24 119.6(10) . .
C53 C15 C24 118.2(11) . .
N1 C16 N10 127.1(11) . .
N1 C16 C11 117.1(11) . .
N10 C16 C11 115.8(10) . .
N17 C17 C8 119.1(10) . .
N13 C18 N14 121.8(10) . .
N13 C18 C21 120.8(10) . .
N14 C18 C21 117.3(10) . .
C46 C19 C56 121.4(12) . .
C46 C19 C65 121.7(11) . .
C56 C19 C65 116.8(11) . .
C11 C20 C82 114.5(14) . .
C44 C21 C1 120.4(11) . .
C44 C21 C18 118.4(11) . .
C1 C21 C18 121.1(10) . .
N15 C22 C11 117.0(11) . .
C67 C23 C8 118.5(12) . .
N21 C24 N11 123.4(10) . .
N21 C24 C15 119.2(10) . .
N11 C24 C15 117.3(10) . .
N7 C25 C50 119.3(12) . .
N17 C26 C67 119.0(12) . .
C75 C27 C115 121.6(13) . .
C75 C27 C60 114.7(13) . .
C115 C27 C60 123.7(13) . .
N11 C28 N6 126.8(10) . .
N11 C28 C6 115.6(10) . .
N6 C28 C6 117.5(10) . .
N12 C29 C58 124.4(16) . .
C9 C30 C59 124.4(11) . .
C9 C30 C37 119.8(11) . .
C59 C30 C37 115.7(11) . .
C32 C31 C36 120.0 . .
C33 C32 C31 120.0 . .
C34 C33 C32 120.0 . .
C35 C34 C33 120.0 . .
C34 C35 C36 120.0 . .
C35 C36 C31 120.0 . .
C35 C36 C60 117.5(16) . .
C31 C36 C60 122.5(16) . .
N30 C37 N14 121.1(10) . .
N30 C37 C30 123.4(10) . .
N14 C37 C30 115.5(11) . .
N16 C38 C69 122.0(13) . .
C45 C39 C66 122.0(13) . .
C45 C39 C100 122.3(13) . .
C66 C39 C100 115.7(12) . .
C74 C40 C80 124.6(13) . .
C74 C40 C68 119.1(12) . .
C80 C40 C68 116.2(12) . .
N4 C41 C77 118.6(12) . .
N8 C42 C73 121.1(12) . .
N9 C43 C47 119.7(12) . .
C21 C44 C47 119.0(13) . .
C39 C45 C64 118.5(13) . .
C39 C45 C94 123.0(14) . .
C64 C45 C94 118.4(14) . .
C19 C46 C73 118.6(12) . .
C44 C47 C43 118.1(13) . .
C53 C48 C14 118.0(13) . .
N19 C49 N18 125.5(12) . .
N19 C49 C84 122.3(12) . .
N18 C49 C84 111.7(12) . .
C51 C50 C5 124.4(14) . .
C51 C50 C25 119.1(13) . .
C5 C50 C25 116.5(12) . .
C50 C51 C54 118.6(15) . .
C77 C52 C4 116.2(11) . .
C15 C53 C48 117.5(13) . .
C51 C54 C55 122.7(15) . .
N7 C55 C54 114.8(13) . .
N8 C56 C19 121.4(10) . .
C81 C57 N20 115.5(15) . .
C80 C58 C29 118.0(16) . .
C102 C59 C30 116.0(12) . .
C71 C60 C36 120.4(15) . .
C71 C60 C27 117.9(14) . .
C36 C60 C27 121.7(14) . .
C72 C61 C66 120.3(16) . .
N32 C62 N18 129.6(14) . .
N32 C62 C81 115.7(14) . .
N18 C62 C81 114.7(14) . .
C76 C63 C71 121.0(17) . .
C72 C64 C45 118.8(15) . .
N2 C65 N10 127.7(11) . .
N2 C65 C19 118.8(11) . .
N10 C65 C19 113.4(10) . .
C39 C66 C61 118.5(14) . .
C23 C67 C26 119.7(12) . .
N30 C68 N13 124.8(12) . .
N30 C68 C40 117.6(11) . .
N13 C68 C40 117.5(11) . .
C7 C69 C38 116.0(13) . .
N15 C70 C82 121.4(16) . .
C60 C71 C63 122.8(16) . .
C61 C72 C64 121.8(16) . .
C42 C73 C46 116.7(13) . .
C40 C74 N12 121.2(12) . .
C76 C75 C27 121.7(14) . .
C63 C76 C75 121.6(16) . .
C52 C77 C41 121.9(12) . .
N20 C78 C83 116(2) . .
C81 C79 C83 116(2) . .
C58 C80 C40 114.2(15) . .
C79 C81 C57 126.0(17) . .
C79 C81 C62 117.8(16) . .
C57 C81 C62 116.1(15) . .
C70 C82 C20 116.4(15) . .
C79 C83 C78 123(2) . .
C85 C84 C88 118.4(12) . .
C85 C84 C49 118.7(11) . .
C88 C84 C49 122.9(12) . .
N22 C85 C84 122.7(11) . .
C102 C86 N3 126.6(13) . .
N22 C87 C95 121.2(14) . .
N22 C87 C036 61(2) . .
C95 C87 C036 177(3) . .
C95 C88 C84 118.6(13) . .
C90 C89 C94 120.0 . .
C89 C90 C91 120.0 . .
C90 C91 C92 120.0 . .
C93 C92 C91 120.0 . .
C94 C93 C92 120.0 . .
C93 C94 C89 120.0 . .
C93 C94 C45 118.7(18) . .
C89 C94 C45 121.3(18) . .
C88 C95 C87 116.4(14) . .
C97 C96 C101 120.0 . .
C96 C97 C98 120.0 . .
C99 C98 C97 120.0 . .
C100 C99 C98 120.0 . .
C99 C100 C101 120.0 . .
C99 C100 C39 119.2(13) . .
C101 C100 C39 120.6(13) . .
C100 C101 C96 120.0 . .
C86 C102 C59 118.7(13) . .
N23 C103 C104 112.3(15) . .
N27 C104 C103 116.4(16) . .
N33 C105 C110 110(2) . .
C111 C106 N24 114(2) . .
C112 C107 N26 110.9(19) . .
C109 C108 N28 118(2) . .
C108 C109 N25 119(2) . .
N29 C110 C105 116(2) . .
N34 C111 C106 120(2) . .
C107 C112 N31 118.2(19) . .
C124 C113 N36 111(3) . .
C123 C114 C122 93(3) . .
C123 C114 C116 49(2) . .
C122 C114 C116 134(2) . .
C123 C114 C121 116(3) . .
C122 C114 C121 68.9(19) . .
C116 C114 C121 102.1(17) . .
C119 C115 C27 120.2(18) . .
C119 C115 C117 55.1(15) . .
C27 C115 C117 120.7(14) . .
C119 C115 C120 87.4(19) . .
C27 C115 C120 121.5(17) . .
C117 C115 C120 117.3(18) . .
C119 C115 C118 133(2) . .
C27 C115 C118 106.3(15) . .
C117 C115 C118 103.7(15) . .
C120 C115 C118 65.2(16) . .
C123 C116 C117 87(3) . .
C123 C116 C114 52(2) . .
C117 C116 C114 110(2) . .
C123 C116 C119 48(2) . .
C117 C116 C119 39.2(14) . .
C114 C116 C119 86.4(17) . .
C119 C117 C116 98(2) . .
C119 C117 C115 52.2(15) . .
C116 C117 C115 125(2) . .
C119 C117 C123 57.3(19) . .
C116 C117 C123 41.5(16) . .
C115 C117 C123 91.1(19) . .
C121 C118 C115 105(2) . .
C121 C118 C120 79(2) . .
C115 C118 C120 56.0(14) . .
C115 C119 C117 73(2) . .
C115 C119 C123 115(3) . .
C117 C119 C123 77(2) . .
C115 C119 C120 53.3(15) . .
C117 C119 C120 106(2) . .
C123 C119 C120 84(2) . .
C115 C119 C116 100(2) . .
C117 C119 C116 42.4(15) . .
C123 C119 C116 34.8(16) . .
C120 C119 C116 99.1(17) . .
C122 C120 C115 116(2) . .
C122 C120 C118 100(2) . .
C115 C120 C118 58.8(15) . .
C122 C120 C119 91(2) . .
C115 C120 C119 39.4(11) . .
C118 C120 C119 91.3(19) . .
C122 C120 C121 55.6(18) . .
C115 C120 C121 84.2(18) . .
C118 C120 C121 44.3(14) . .
C119 C120 C121 93.3(18) . .
C118 C121 C114 123(2) . .
C118 C121 C122 106(2) . .
C114 C121 C122 44.9(14) . .
C118 C121 C120 57.2(18) . .
C114 C121 C120 80.5(17) . .
C122 C121 C120 49.2(16) . .
C114 C122 C120 113(3) . .
C114 C122 C121 66(2) . .
C120 C122 C121 75(2) . .
C114 C122 C123 42.0(17) . .
C120 C122 C123 87(2) . .
C121 C122 C123 89(2) . .
C116 C123 C114 79(3) . .
C116 C123 C119 97(3) . .
C114 C123 C119 127(3) . .
C116 C123 C117 52(2) . .
C114 C123 C117 105(3) . .
C119 C123 C117 45.9(16) . .
C116 C123 C122 118(4) . .
C114 C123 C122 45.2(19) . .
C119 C123 C122 98(3) . .
C117 C123 C122 111(2) . .
C113 C124 N35 111(3) . .
O4 N001 O2 119(2) . .
O4 N001 O3 114(2) . .
O2 N001 O3 122(2) . .
O9 N O12 66.4(19) . .
O9 N O13 71(2) . .
O12 N O13 63.1(16) . .
N O9 O12 65.3(17) . .
N O9 O13 64.0(18) . .
O12 O9 O13 61.0(9) . .
C003 C001 C023 161(3) . .
C003 C001 C017 93(2) . .
C023 C001 C017 106(3) . .
C033 C002 C016 50.8(15) . .
C033 C002 C008 40.6(15) . .
C016 C002 C008 91.3(17) . .
C001 C003 C038 105(2) . .
C001 C003 C017 46.9(14) . .
C038 C003 C017 58.0(14) . .
C007 C006 C009 53.3(14) . .
C006 C007 C025 158(3) . .
C006 C007 C009 87.6(19) . .
C025 C007 C009 76.9(18) . .
C033 C008 C002 46.8(17) . .
C007 C009 C025 45.5(12) . .
C007 C009 C006 39.1(11) . .
C025 C009 C006 83.6(16) . .
C026 C010 C027 113(3) . 2_576
C026 C010 C011 161(3) . 2_576
C027 C010 C011 49(2) 2_576 2_576
C027 C011 C010 59.9(18) . 2_576
C018 C013 C024 175(2) . .
O9 O12 N 48.3(14) . .
O9 O12 O13 63.2(10) . .
N O12 O13 60.2(15) . .
N O13 O12 56.7(13) . .
N O13 O9 45.4(13) . .
O12 O13 O9 55.8(9) . .
C035 C015 C029 77(3) . .
C033 C016 C002 51.5(17) . .
C033 C016 C028 160(3) . .
C002 C016 C028 126(3) . .
C001 C017 C038 98(2) . .
C001 C017 C003 40.3(14) . .
C038 C017 C003 58.4(16) . .
C013 C024 C012 119(2) . .
C007 C025 C009 57.6(15) . .
C010 C026 C027 145(3) . .
C026 C027 C011 172(4) . .
C026 C027 C010 102(3) . 2_576
C011 C027 C010 71(3) . 2_576
C015 C029 C035 45.1(17) . .
C005 C031 C022 122(4) . .
C008 C033 C002 93(3) . .
C008 C033 C016 170(4) . .
C002 C033 C016 78(2) . .
C015 C035 C029 58(2) . .
N22 C036 Pd5 84(3) . .
N22 C036 C87 46.0(18) . .
Pd5 C036 C87 130(4) . .
C019 C038 C003 167(4) . .
C019 C038 C017 128(4) . .
C003 C038 C017 63.6(18) . .

loop_
_geom_bond_atom_site_label_1
_geom_bond_atom_site_label_2
_geom_bond_distance
_geom_bond_site_symmetry_2
Pd1 N8 2.040(9) .
Pd1 N5 2.043(10) .
Pd1 N23 2.060(10) .
Pd1 N27 2.101(12) .
Pd2 N24 2.047(12) .
Pd2 N34 2.056(12) .
Pd2 N9 2.073(9) .
Pd2 N17 2.082(10) .
Pd3 N25 2.063(14) .
Pd3 N28 2.067(13) .
Pd3 N4 2.086(10) .
Pd3 N7 2.110(10) .
Pd4 N29 1.989(14) .
Pd4 N33 2.047(12) .
Pd4 N3 2.048(10) .
Pd4 N15 2.058(10) .
Pd5 C036 1.43(6) .
Pd5 N31 2.039(13) .
Pd5 N26 2.038(13) .
Pd5 N16 2.069(10) .
Pd5 N22 2.069(10) .
Pd6 N35 1.990(15) .
Pd6 N12 1.997(11) .
Pd6 N20 2.033(15) .
Pd6 N36 2.109(17) .
N1 C16 1.299(12) .
N1 C3 1.337(12) .
N2 C65 1.296(12) .
N2 C3 1.381(12) .
N3 C9 1.399(13) .
N3 C86 1.431(15) .
N4 C2 1.337(13) .
N4 C41 1.352(14) .
N5 C10 1.374(13) .
N5 C14 1.400(14) .
N6 C28 1.321(12) .
N6 C13 1.336(12) .
N7 C25 1.334(13) .
N7 C55 1.358(15) .
N8 C42 1.352(14) .
N8 C56 1.373(13) .
N9 C43 1.306(13) .
N9 C1 1.343(12) .
N10 C65 1.356(13) .
N10 C16 1.387(13) .
N11 C28 1.312(12) .
N11 C24 1.364(12) .
N12 C29 1.303(16) .
N12 C74 1.387(15) .
N13 C18 1.327(13) .
N13 C68 1.332(13) .
N14 C18 1.368(12) .
N14 C37 1.373(13) .
N15 C70 1.358(17) .
N15 C22 1.364(13) .
N16 C38 1.308(15) .
N16 C12 1.369(13) .
N17 C17 1.343(12) .
N17 C26 1.388(14) .
N18 C62 1.360(15) .
N18 C49 1.388(14) .
N19 C5 1.268(13) .
N19 C49 1.284(13) .
N20 C78 1.35(2) .
N20 C57 1.470(18) .
N21 C24 1.335(12) .
N21 C13 1.365(12) .
N22 C85 1.286(13) .
N22 C036 1.67(6) .
N22 C87 1.369(16) .
N23 C103 1.474(19) .
N24 C106 1.53(2) .
N25 C109 1.52(3) .
N26 C107 1.52(2) .
N27 C104 1.495(18) .
N28 C108 1.56(2) .
N29 C110 1.52(3) .
N30 C68 1.317(13) .
N30 C37 1.357(13) .
N31 C112 1.58(2) .
N32 C62 1.318(15) .
N32 C5 1.398(14) .
N33 C105 1.51(2) .
N34 C111 1.42(3) .
N35 C124 1.47(3) .
N36 C113 1.49(3) .
C1 C21 1.399(14) .
C2 C4 1.389(14) .
C3 C8 1.455(14) .
C4 C52 1.399(14) .
C4 C13 1.480(14) .
C5 C50 1.435(15) .
C6 C7 1.369(15) .
C6 C12 1.375(14) .
C6 C28 1.534(14) .
C7 C69 1.437(17) .
C8 C17 1.417(14) .
C8 C23 1.446(15) .
C9 C30 1.324(14) .
C10 C15 1.388(14) .
C11 C22 1.402(15) .
C11 C20 1.424(17) .
C11 C16 1.542(15) .
C14 C48 1.482(18) .
C15 C53 1.439(15) .
C15 C24 1.491(14) .
C18 C21 1.492(14) .
C19 C46 1.368(15) .
C19 C56 1.384(14) .
C19 C65 1.525(15) .
C20 C82 1.55(2) .
C21 C44 1.335(14) .
C23 C67 1.387(16) .
C25 C50 1.442(15) .
C26 C67 1.444(17) .
C27 C75 1.448(17) .
C27 C115 1.473(17) .
C27 C60 1.506(18) .
C29 C58 1.51(2) .
C30 C59 1.466(15) .
C30 C37 1.513(14) .
C31 C32 1.3900 .
C31 C36 1.3900 .
C32 C33 1.3900 .
C33 C34 1.3900 .
C34 C35 1.3900 .
C35 C36 1.3900 .
C36 C60 1.458(17) .
C38 C69 1.467(18) .
C39 C45 1.345(16) .
C39 C66 1.421(17) .
C39 C100 1.525(14) .
C40 C74 1.382(15) .
C40 C80 1.429(18) .
C40 C68 1.534(16) .
C41 C77 1.407(16) .
C42 C73 1.445(17) .
C43 C47 1.433(17) .
C44 C47 1.415(17) .
C45 C64 1.468(18) .
C45 C94 1.480(16) .
C46 C73 1.478(17) .
C48 C53 1.465(18) .
C49 C84 1.544(16) .
C50 C51 1.359(17) .
C51 C54 1.402(18) .
C52 C77 1.371(15) .
C54 C55 1.426(18) .
C57 C81 1.414(18) .
C58 C80 1.40(2) .
C59 C102 1.397(16) .
C60 C71 1.380(18) .
C61 C72 1.35(2) .
C61 C66 1.415(19) .
C62 C81 1.580(19) .
C63 C76 1.279(19) .
C63 C71 1.420(19) .
C64 C72 1.388(19) .
C70 C82 1.45(2) .
C75 C76 1.423(18) .
C78 C83 1.51(3) .
C79 C81 1.36(2) .
C79 C83 1.39(2) .
C84 C85 1.412(15) .
C84 C88 1.477(16) .
C86 C102 1.265(16) .
C87 C95 1.473(19) .
C87 C036 1.82(6) .
C88 C95 1.424(18) .
C89 C90 1.3900 .
C89 C94 1.3900 .
C90 C91 1.3900 .
C91 C92 1.3900 .
C92 C93 1.3900 .
C93 C94 1.3900 .
C96 C97 1.3900 .
C96 C101 1.3900 .
C97 C98 1.3900 .
C98 C99 1.3900 .
C99 C100 1.3900 .
C100 C101 1.3900 .
C103 C104 1.49(2) .
C105 C110 1.53(3) .
C106 C111 1.46(3) .
C107 C112 1.48(3) .
C108 C109 1.34(3) .
C113 C124 1.52(4) .
C114 C123 1.23(4) .
C114 C122 1.30(3) .
C114 C116 1.52(3) .
C114 C121 1.69(3) .
C115 C119 1.25(3) .
C115 C117 1.51(3) .
C115 C120 1.58(3) .
C115 C118 1.63(3) .
C116 C123 1.17(4) .
C116 C117 1.38(3) .
C116 C119 2.03(4) .
C117 C119 1.30(3) .
C117 C123 1.76(4) .
C118 C121 1.44(3) .
C118 C120 1.73(4) .
C119 C123 1.52(4) .
C119 C120 1.97(4) .
C120 C122 1.58(4) .
C120 C121 2.01(4) .
C121 C122 1.72(4) .
C122 C123 1.83(5) .
O1 O5 1.81(2) .
O2 N001 1.228(18) .
O3 N001 1.277(18) .
O4 N001 1.214(18) .
O6 C004 1.48(4) .
N O9 1.31(4) .
N O12 1.59(3) .
N O13 1.65(4) .
O9 O12 1.61(2) .
O9 O13 1.73(2) .
C001 C003 1.23(2) .
C001 C023 1.32(3) .
C001 C017 1.39(3) .
C002 C033 1.41(3) .
C002 C016 1.76(4) .
C002 C008 1.93(3) .
C003 C038 1.81(4) .
C003 C017 1.90(3) .
C005 C031 0.95(4) .
C006 C007 1.25(2) .
C006 C009 1.98(3) .
C007 C025 1.34(3) .
C007 C009 1.59(3) .
C008 C033 1.26(3) .
C009 C025 1.83(3) .
C010 C026 1.22(3) .
C010 C027 1.44(3) 2_576
C010 C011 1.58(4) 2_576
C011 C027 1.25(4) .
C011 C010 1.58(4) 2_576
C012 C024 1.57(3) .
C013 C018 1.47(3) .
C013 C024 1.46(3) .
O12 O13 1.70(2) .
C014 C032 1.41(4) .
C015 C035 1.41(5) .
C015 C029 1.69(4) .
C016 C033 1.39(4) .
C016 C028 1.78(5) .
C017 C038 1.80(4) .
C019 C038 1.33(4) .
C022 C031 1.91(4) .
C026 C027 1.21(3) .
C027 C010 1.44(3) 2_576
C029 C035 1.94(5) .
